data_4127843
loop_
_publ_author_name
'Jim\'enez, Juan-Ram\'on'
'Doistau, Benjamin'
'Cruz, Carlos M.'
'Besnard, C\'eline'
'Cuerva, Juan M.'
'Campa\~na, Araceli G'
'Piguet, Claude'

_publ_section_title
;
 Chiral Molecular Ruby [Cr(dqp)<sub>2</sub>]<sup>3+</sup> with Long-Lived
 Circularly Polarized Luminescence.
;
_journal_issue 33
_journal_name_full 'Journal of the American Chemical Society'
_journal_page_first 13244
_journal_page_last 13252
_journal_paper_doi 10.1021/jacs.9b06524
_journal_volume 141
_journal_year 2019
_chemical_formula_moiety 'C46 H30 Cr N6, 3(C F3 O3 S), C2 H3 N'
_chemical_formula_sum 'C51 H33 Cr F9 N7 O9 S3'
_chemical_formula_weight 1207.05
_space_group_crystal_system triclinic
_space_group_IT_number 2
_space_group_name_Hall '-P 1'
_space_group_name_H-M_alt 'P -1'
_symmetry_Int_Tables_number 2
_symmetry_space_group_name_Hall '-P 1'
_symmetry_space_group_name_H-M 'P -1'
_audit_creation_date 2019-02-08
_audit_creation_method
;
Olex2 1.2
(compiled 2018.05.29 svn.r3508 for OlexSys, GUI svn.r5506)
;
_cell_angle_alpha 86.510(3)
_cell_angle_beta 80.088(3)
_cell_angle_gamma 84.768(3)
_cell_formula_units_Z 2
_cell_length_a 11.1216(4)
_cell_length_b 13.1420(4)
_cell_length_c 17.3331(7)
_cell_measurement_reflns_used 11409
_cell_measurement_temperature 180(2)
_cell_measurement_theta_max 70.8660
_cell_measurement_theta_min 4.3480
_cell_volume 2482.56(16)
_computing_cell_refinement 'CrysAlisPro 1.171.39.46 (Rigaku OD, 2018)'
_computing_data_collection 'CrysAlisPro 1.171.39.46 (Rigaku OD, 2018)'
_computing_data_reduction 'CrysAlisPro 1.171.39.46 (Rigaku OD, 2018)'
_computing_molecular_graphics 'Olex2 (Dolomanov et al., 2009)'
_computing_publication_material 'Olex2 (Dolomanov et al., 2009)'
_computing_structure_refinement 'olex2.refine (Bourhis et al., 2015)'
_computing_structure_solution 'ShelXT (Sheldrick, 2015)'
_diffrn_ambient_temperature 180.15
_diffrn_detector_area_resol_mean 10.4670
_diffrn_detector_type Atlas
_diffrn_measured_fraction_theta_full 0.9762
_diffrn_measured_fraction_theta_max 0.9762
_diffrn_measurement_details
;
List of Runs (angles in degrees, time in seconds):

  # Type    Start    End  Width  t~exp~   \w     \q     \k     \f   Frames
--------------------------------------------------------------------------
  1  \w    -72.00  22.00   1.00    1.01    --  -42.25  77.00 -90.00   94
  2  \w   -112.00 -16.00   1.00    1.01    --  -42.25 -57.00   0.00   96
  3  \w    -63.00  26.00   1.00    1.01    --  -42.25  57.00 150.00   89
  4  \w     53.00  80.00   1.00    5.00    --  100.00 -61.00-180.00   27
  5  \w     31.00 128.00   1.00    5.00    --  100.00 -61.00 -90.00   97
  6  \w    128.00 161.00   1.00    5.00    --  100.00  77.00  60.00   33
  7  \w     76.00 170.00   1.00    5.00    --  100.00  45.00-120.00   94
  8  \w     90.00 158.00   1.00    5.00    --  100.00  45.00   0.00   68
  9  \w     29.00  62.00   1.00    5.00    --  100.00-125.00   0.00   33
 10  \w     81.00 113.00   1.00    5.00    --  100.00-125.00   0.00   32
 11  \w    104.00 172.00   1.00    5.00    --  100.00 125.00-120.00   68
 12  \w     38.00 114.00   1.00    5.00    --  100.00-125.00  90.00   76
 13  \w     33.00 118.00   1.00    5.00    --  100.00-125.00-150.00   85
 14  \w     99.00 133.00   1.00    5.00    --  100.00 125.00-180.00   34
 15  \w     38.00  92.00   1.00    5.00    --  100.00-125.00-120.00   54
 16  \w     52.00  81.00   1.00    5.00    --  100.00 -61.00  30.00   29
 17  \w     99.00 124.00   1.00    5.00    --  100.00 -61.00  30.00   25
 18  \w     44.00 101.00   1.00    5.00    --  100.00-125.00 -60.00   57
 19  \w     77.00 155.00   1.00    5.00    --  100.00  30.00 150.00   78
;
_diffrn_measurement_device 'four-circle diffractometer'
_diffrn_measurement_device_type 'SuperNova, Dual, Cu at home/near, Atlas'
_diffrn_measurement_method '\w scans'
_diffrn_radiation_type 'Cu K\a'
_diffrn_radiation_wavelength 1.54184
_diffrn_reflns_av_R_equivalents 0.0194
_diffrn_reflns_av_unetI/netI 0.0230
_diffrn_reflns_limit_h_max 13
_diffrn_reflns_limit_h_min -13
_diffrn_reflns_limit_k_max 15
_diffrn_reflns_limit_k_min -12
_diffrn_reflns_limit_l_max 19
_diffrn_reflns_limit_l_min -21
_diffrn_reflns_number 19596
_diffrn_reflns_theta_full 70.8972
_diffrn_reflns_theta_max 70.90
_diffrn_reflns_theta_min 4.05
_exptl_absorpt_coefficient_mu 3.967
_exptl_absorpt_correction_T_max 1.000
_exptl_absorpt_correction_T_min 0.358
_exptl_absorpt_correction_type gaussian
_exptl_absorpt_process_details
;
CrysAlisPro 1.171.39.46 (Rigaku Oxford Diffraction, 2018)
Numerical absorption correction based on gaussian integration over
            a multifaceted crystal model
Empirical absorption correction using spherical harmonics,
 implemented in SCALE3 ABSPACK scaling algorithm.
;
_exptl_crystal_colour red
_exptl_crystal_colour_primary red
_exptl_crystal_density_diffrn 1.6146
_exptl_crystal_description plate
_exptl_crystal_F_000 1232.2572
_exptl_crystal_size_max 0.34
_exptl_crystal_size_mid 0.247
_exptl_crystal_size_min 0.066
_refine_diff_density_max 0.4004
_refine_diff_density_min -0.4088
_refine_diff_density_rms 0.0568
_refine_ls_d_res_high 0.8158
_refine_ls_d_res_low 10.9186
_refine_ls_goodness_of_fit_ref 1.0434
_refine_ls_hydrogen_treatment constr
_refine_ls_matrix_type full
_refine_ls_number_constraints 64
_refine_ls_number_parameters 722
_refine_ls_number_reflns 9343
_refine_ls_number_restraints 0
_refine_ls_restrained_S_all 1.0434
_refine_ls_R_factor_all 0.0371
_refine_ls_R_factor_gt 0.0350
_refine_ls_shift/su_max 0.0058
_refine_ls_shift/su_mean 0.0001
_refine_ls_structure_factor_coef Fsqd
_refine_ls_weighting_details 'w=1/[\s^2^(Fo^2^)+(0.0583P)^2^+0.8483P] where P=(Fo^2^+2Fc^2^)/3'
_refine_ls_weighting_scheme calc
_refine_ls_wR_factor_gt 0.0940
_refine_ls_wR_factor_ref 0.0962
_reflns_Friedel_coverage 0.0
_reflns_limit_h_max 13
_reflns_limit_h_min -13
_reflns_limit_k_max 15
_reflns_limit_k_min -15
_reflns_limit_l_max 21
_reflns_limit_l_min 0
_reflns_number_gt 8814
_reflns_number_total 9343
_reflns_threshold_expression I>=2u(I)
_cod_data_source_file ja9b06524_si_001.cif
_cod_data_source_block jr193t
_cod_original_cell_volume 2482.55(15)
_cod_database_code 4127843
_olex2_refinement_description
;
1. Fixed Uiso
 At 1.2 times of:
  All C(H) groups
 At 1.5 times of:
  All C(H,H,H) groups
2.a Aromatic/amide H refined with riding coordinates:
 C1(H1), C2(H2), C3(H3), C5(H5), C6(H6), C7(H7), C11(H11), C12(H12), C13(H13),
 C16(H16), C17(H17), C18(H18), C20(H20), C21(H21), C22(H22), C24(H24), C25(H25),
  C26(H26), C28(H28), C29(H29), C30(H30), C34(H34), C35(H35), C36(H36),
 C39(H39), C40(H40), C41(H41), C44(H44), C45(H45), C46(H46)
2.b Idealised Me refined as rotating group:
 C53(H53a,H53b,H53c)
;
_olex2_submission_special_instructions 'No special instructions were received'
_oxdiff_exptl_absorpt_empirical_details
;
Empirical correction (ABSPACK) includes:
- Absorption correction using spherical harmonics
- Frame scaling
;

loop_
_space_group_symop_id
_space_group_symop_operation_xyz
1 x,y,z
2 -x,-y,-z

loop_
_atom_site_label
_atom_site_type_symbol
_atom_site_fract_x
_atom_site_fract_y
_atom_site_fract_z
_atom_site_U_iso_or_equiv
_atom_site_adp_type
_atom_site_occupancy
_atom_site_refinement_flags_posn
Cr1 Cr 0.31167(2) 0.317080(18) 0.220702(14) 0.01708(8) Uani 1.000000 .
N1 N 0.38474(13) 0.45117(10) 0.17562(8) 0.0217(3) Uani 1.000000 .
N2 N 0.14252(12) 0.38989(10) 0.21514(8) 0.0200(3) Uani 1.000000 .
N3 N 0.22249(12) 0.18949(10) 0.26471(8) 0.0216(3) Uani 1.000000 .
N4 N 0.33240(13) 0.27032(10) 0.10701(8) 0.0221(3) Uani 1.000000 .
N5 N 0.48098(12) 0.24369(10) 0.22625(8) 0.0223(3) Uani 1.000000 .
N6 N 0.30569(13) 0.35689(10) 0.33486(8) 0.0225(3) Uani 1.000000 .
C1 C 0.49327(16) 0.44816(13) 0.12945(10) 0.0252(3) Uani 1.000000 .
H1 H 0.52137(16) 0.38829(13) 0.10141(10) 0.0302(4) Uiso 1.000000 R
C2 C 0.56806(17) 0.52976(14) 0.12039(11) 0.0313(4) Uani 1.000000 .
H2 H 0.64210(17) 0.52754(14) 0.08360(11) 0.0376(5) Uiso 1.000000 R
C3 C 0.53266(18) 0.61260(14) 0.16540(12) 0.0317(4) Uani 1.000000 .
H3 H 0.58579(18) 0.66561(14) 0.16382(12) 0.0381(5) Uiso 1.000000 R
C4 C 0.41730(16) 0.61918(13) 0.21412(11) 0.0263(3) Uani 1.000000 .
C5 C 0.37744(18) 0.70055(13) 0.26513(12) 0.0317(4) Uani 1.000000 .
H5 H 0.42911(18) 0.75370(13) 0.26715(12) 0.0381(5) Uiso 1.000000 R
C6 C 0.26488(19) 0.70226(13) 0.31120(12) 0.0325(4) Uani 1.000000 .
H6 H 0.24156(19) 0.75251(13) 0.34930(12) 0.0391(5) Uiso 1.000000 R
C7 C 0.18309(17) 0.62971(13) 0.30243(11) 0.0283(4) Uani 1.000000 .
H7 H 0.10258(17) 0.63543(13) 0.33185(11) 0.0340(4) Uiso 1.000000 R
C8 C 0.21672(15) 0.55026(12) 0.25214(10) 0.0233(3) Uani 1.000000 .
C9 C 0.34002(15) 0.53926(12) 0.21310(10) 0.0225(3) Uani 1.000000 .
C10 C 0.12051(15) 0.49084(12) 0.23124(10) 0.0221(3) Uani 1.000000 .
C11 C 0.00927(16) 0.54388(13) 0.22288(11) 0.0278(4) Uani 1.000000 .
H11 H -0.00512(16) 0.61425(13) 0.23406(11) 0.0334(4) Uiso 1.000000 R
C12 C -0.08002(16) 0.49401(14) 0.19832(12) 0.0301(4) Uani 1.000000 .
H12 H -0.15575(16) 0.53002(14) 0.19147(12) 0.0361(4) Uiso 1.000000 R
C13 C -0.05873(16) 0.39150(13) 0.18374(11) 0.0273(4) Uani 1.000000 .
H13 H -0.12043(16) 0.35611(13) 0.16782(11) 0.0328(4) Uiso 1.000000 R
C14 C 0.05352(15) 0.33994(12) 0.19244(9) 0.0215(3) Uani 1.000000 .
C15 C 0.06965(15) 0.22794(12) 0.18010(10) 0.0222(3) Uani 1.000000 .
C16 C 0.00219(16) 0.18876(13) 0.13031(11) 0.0280(4) Uani 1.000000 .
H16 H -0.03871(16) 0.23463(13) 0.09697(11) 0.0336(4) Uiso 1.000000 R
C17 C -0.00754(17) 0.08296(14) 0.12765(12) 0.0320(4) Uani 1.000000 .
H17 H -0.05058(17) 0.05834(14) 0.09072(12) 0.0383(5) Uiso 1.000000 R
C18 C 0.04420(17) 0.01612(13) 0.17753(12) 0.0313(4) Uani 1.000000 .
H18 H 0.03117(17) -0.05445(13) 0.17886(12) 0.0375(5) Uiso 1.000000 R
C19 C 0.11755(16) 0.05156(13) 0.22756(11) 0.0267(4) Uani 1.000000 .
C20 C 0.17252(18) -0.01447(14) 0.28084(13) 0.0350(4) Uani 1.000000 .
H20 H 0.15925(18) -0.08513(14) 0.28484(13) 0.0420(5) Uiso 1.000000 R
C21 C 0.24465(19) 0.02274(15) 0.32664(12) 0.0358(4) Uani 1.000000 .
H21 H 0.27660(19) -0.02014(15) 0.36571(12) 0.0429(5) Uiso 1.000000 R
C22 C 0.27100(16) 0.12511(13) 0.31526(10) 0.0275(4) Uani 1.000000 .
H22 H 0.32580(16) 0.14961(13) 0.34488(10) 0.0330(4) Uiso 1.000000 R
C23 C 0.13767(14) 0.15726(12) 0.22482(10) 0.0220(3) Uani 1.000000 .
C24 C 0.27960(16) 0.32733(13) 0.05409(10) 0.0260(3) Uani 1.000000 .
H24 H 0.26558(16) 0.39899(13) 0.06029(10) 0.0312(4) Uiso 1.000000 R
C25 C 0.24381(19) 0.28646(15) -0.01029(11) 0.0336(4) Uani 1.000000 .
H25 H 0.21144(19) 0.33001(15) -0.04885(11) 0.0404(5) Uiso 1.000000 R
C26 C 0.25624(19) 0.18263(16) -0.01675(11) 0.0356(4) Uani 1.000000 .
H26 H 0.22471(19) 0.15288(16) -0.05691(11) 0.0427(5) Uiso 1.000000 R
C27 C 0.31589(17) 0.12007(14) 0.03631(11) 0.0309(4) Uani 1.000000 .
C28 C 0.33014(19) 0.01171(15) 0.03323(13) 0.0384(5) Uani 1.000000 .
H28 H 0.29845(19) -0.02080(15) -0.00554(13) 0.0461(6) Uiso 1.000000 R
C29 C 0.3890(2) -0.04566(15) 0.08564(14) 0.0415(5) Uani 1.000000 .
H29 H 0.3926(2) -0.11820(15) 0.08617(14) 0.0498(6) Uiso 1.000000 R
C30 C 0.44443(18) 0.00248(14) 0.13887(13) 0.0358(4) Uani 1.000000 .
H30 H 0.48927(18) -0.03870(14) 0.17289(13) 0.0430(5) Uiso 1.000000 R
C31 C 0.43617(16) 0.10815(13) 0.14369(11) 0.0270(4) Uani 1.000000 .
C32 C 0.36216(15) 0.16734(13) 0.09552(10) 0.0248(3) Uani 1.000000 .
C33 C 0.51515(16) 0.15308(13) 0.19110(10) 0.0261(3) Uani 1.000000 .
C34 C 0.62776(18) 0.10079(14) 0.19774(12) 0.0340(4) Uani 1.000000 .
H34 H 0.65227(18) 0.03888(14) 0.17166(12) 0.0408(5) Uiso 1.000000 R
C35 C 0.70350(17) 0.13850(16) 0.24191(13) 0.0370(4) Uani 1.000000 .
H35 H 0.77894(17) 0.10153(16) 0.24821(13) 0.0444(5) Uiso 1.000000 R
C36 C 0.66922(17) 0.23047(15) 0.27706(12) 0.0335(4) Uani 1.000000 .
H36 H 0.72116(17) 0.25766(15) 0.30737(12) 0.0402(5) Uiso 1.000000 R
C37 C 0.55772(15) 0.28313(13) 0.26771(10) 0.0259(3) Uani 1.000000 .
C38 C 0.52304(16) 0.37967(13) 0.30885(10) 0.0264(3) Uani 1.000000 .
C39 C 0.61402(18) 0.44165(15) 0.31714(12) 0.0349(4) Uani 1.000000 .
H39 H 0.69418(18) 0.42724(15) 0.28875(12) 0.0418(5) Uiso 1.000000 R
C40 C 0.5917(2) 0.52511(16) 0.36614(13) 0.0393(5) Uani 1.000000 .
H40 H 0.6539(2) 0.56998(16) 0.36652(13) 0.0472(5) Uiso 1.000000 R
C41 C 0.4807(2) 0.54164(15) 0.41312(12) 0.0375(4) Uani 1.000000 .
H41 H 0.4675(2) 0.59466(15) 0.44927(12) 0.0451(5) Uiso 1.000000 R
C42 C 0.38507(18) 0.47924(14) 0.40774(11) 0.0303(4) Uani 1.000000 .
C43 C 0.40339(16) 0.40462(13) 0.35045(10) 0.0248(3) Uani 1.000000 .
C44 C 0.2709(2) 0.48848(16) 0.45795(12) 0.0365(4) Uani 1.000000 .
H44 H 0.2566(2) 0.53648(16) 0.49802(12) 0.0439(5) Uiso 1.000000 R
C45 C 0.18088(19) 0.42821(15) 0.44886(11) 0.0350(4) Uani 1.000000 .
H45 H 0.10707(19) 0.42809(15) 0.48577(11) 0.0420(5) Uiso 1.000000 R
C46 C 0.19973(16) 0.36668(13) 0.38402(10) 0.0268(3) Uani 1.000000 .
H46 H 0.13401(16) 0.33032(13) 0.37470(10) 0.0322(4) Uiso 1.000000 R
S1 S -0.12365(5) 0.27360(4) 0.43843(3) 0.03814(12) Uani 1.000000 .
F1 F 0.0429(2) 0.12702(19) 0.45434(17) 0.1255(11) Uani 1.000000 .
F2 F -0.1200(4) 0.08016(19) 0.4211(3) 0.1790(18) Uani 1.000000 .
F3 F -0.1207(3) 0.1196(2) 0.53834(17) 0.1388(13) Uani 1.000000 .
O1 O -0.0702(2) 0.2839(2) 0.35800(12) 0.0757(6) Uani 1.000000 .
O2 O -0.06900(18) 0.32819(17) 0.49060(15) 0.0715(6) Uani 1.000000 .
O3 O -0.25491(15) 0.28025(15) 0.45468(12) 0.0569(4) Uani 1.000000 .
C50 C -0.0784(4) 0.1429(2) 0.4641(2) 0.0836(12) Uani 1.000000 .
S2 S 0.26752(4) 0.67620(3) 0.00819(3) 0.03222(11) Uani 1.000000 .
F4 F 0.03502(13) 0.70799(13) 0.06543(10) 0.0624(4) Uani 1.000000 .
F5 F 0.15417(16) 0.75740(11) 0.13829(8) 0.0584(4) Uani 1.000000 .
F6 F 0.12469(14) 0.84505(9) 0.03364(8) 0.0508(3) Uani 1.000000 .
O4 O 0.37119(16) 0.73124(15) 0.01388(13) 0.0619(5) Uani 1.000000 .
O5 O 0.23675(15) 0.67967(13) -0.06906(9) 0.0475(4) Uani 1.000000 .
O6 O 0.2662(2) 0.57799(12) 0.04829(11) 0.0579(5) Uani 1.000000 .
C51 C 0.1389(2) 0.75009(15) 0.06456(12) 0.0372(4) Uani 1.000000 .
S3 S 0.74909(4) -0.18449(3) 0.23328(3) 0.02922(11) Uani 1.000000 .
F7 F 0.93652(14) -0.19928(13) 0.30710(11) 0.0658(4) Uani 1.000000 .
F8 F 0.7891(2) -0.09222(13) 0.35464(11) 0.0771(5) Uani 1.000000 .
F9 F 0.7717(2) -0.25232(15) 0.37539(10) 0.0817(6) Uani 1.000000 .
O7 O 0.80967(13) -0.10730(11) 0.18249(9) 0.0385(3) Uani 1.000000 .
O8 O 0.78099(15) -0.28771(11) 0.20929(11) 0.0482(4) Uani 1.000000 .
O9 O 0.62030(13) -0.15897(12) 0.25811(10) 0.0457(4) Uani 1.000000 .
C52 C 0.8142(2) -0.18137(18) 0.32238(14) 0.0456(5) Uani 1.000000 .
N55 N 0.4424(4) 0.1662(5) 0.4380(3) 0.166(3) Uani 1.000000 .
C53 C 0.5378(3) 0.1441(4) 0.5596(2) 0.0893(12) Uani 1.000000 .
H53a H 0.6231(10) 0.161(3) 0.5470(4) 0.1339(18) Uiso 1.000000 GR
H53b H 0.4922(19) 0.1899(19) 0.5990(7) 0.1339(18) Uiso 1.000000 GR
H53c H 0.535(3) 0.0731(7) 0.5804(11) 0.1339(18) Uiso 1.000000 GR
C54 C 0.4844(3) 0.1554(3) 0.49133(19) 0.0746(9) Uani 1.000000 .

loop_
_atom_site_aniso_label
_atom_site_aniso_U_11
_atom_site_aniso_U_22
_atom_site_aniso_U_33
_atom_site_aniso_U_12
_atom_site_aniso_U_13
_atom_site_aniso_U_23
Cr1 0.01638(13) 0.01412(13) 0.02036(14) -0.00103(9) -0.00259(10) 0.00050(9)
N1 0.0226(7) 0.0181(6) 0.0245(7) -0.0034(5) -0.0043(5) 0.0010(5)
N2 0.0198(6) 0.0168(6) 0.0231(6) -0.0018(5) -0.0033(5) 0.0003(5)
N3 0.0204(6) 0.0193(6) 0.0233(7) -0.0013(5) -0.0003(5) 0.0022(5)
N4 0.0223(7) 0.0195(6) 0.0237(7) -0.0056(5) -0.0004(5) -0.0001(5)
N5 0.0197(6) 0.0195(6) 0.0266(7) -0.0013(5) -0.0017(5) 0.0017(5)
N6 0.0235(7) 0.0205(6) 0.0234(7) -0.0010(5) -0.0050(5) 0.0008(5)
C1 0.0260(8) 0.0232(8) 0.0256(8) -0.0054(6) -0.0012(6) 0.0009(6)
C2 0.0280(9) 0.0304(9) 0.0349(10) -0.0101(7) -0.0003(7) 0.0018(7)
C3 0.0323(9) 0.0249(8) 0.0396(10) -0.0126(7) -0.0066(8) 0.0029(7)
C4 0.0290(9) 0.0195(8) 0.0322(9) -0.0048(6) -0.0094(7) 0.0008(6)
C5 0.0389(10) 0.0202(8) 0.0392(10) -0.0064(7) -0.0126(8) -0.0025(7)
C6 0.0406(10) 0.0206(8) 0.0383(10) 0.0013(7) -0.0120(8) -0.0067(7)
C7 0.0295(9) 0.0214(8) 0.0342(9) 0.0016(7) -0.0067(7) -0.0033(7)
C8 0.0256(8) 0.0161(7) 0.0287(8) -0.0001(6) -0.0076(7) 0.0015(6)
C9 0.0254(8) 0.0179(7) 0.0250(8) -0.0025(6) -0.0071(6) 0.0016(6)
C10 0.0222(8) 0.0181(7) 0.0255(8) -0.0008(6) -0.0034(6) 0.0004(6)
C11 0.0243(8) 0.0191(8) 0.0396(10) 0.0010(6) -0.0059(7) 0.0000(7)
C12 0.0215(8) 0.0248(8) 0.0436(10) 0.0021(6) -0.0080(7) 0.0028(7)
C13 0.0218(8) 0.0243(8) 0.0367(9) -0.0032(6) -0.0074(7) 0.0015(7)
C14 0.0202(7) 0.0196(7) 0.0243(8) -0.0022(6) -0.0033(6) 0.0024(6)
C15 0.0198(7) 0.0196(8) 0.0263(8) -0.0044(6) -0.0005(6) -0.0003(6)
C16 0.0252(8) 0.0259(9) 0.0333(9) -0.0037(7) -0.0058(7) -0.0011(7)
C17 0.0298(9) 0.0276(9) 0.0401(10) -0.0086(7) -0.0050(8) -0.0081(7)
C18 0.0284(9) 0.0206(8) 0.0441(10) -0.0081(7) 0.0006(8) -0.0047(7)
C19 0.0234(8) 0.0199(8) 0.0343(9) -0.0039(6) 0.0026(7) 0.0019(7)
C20 0.0354(10) 0.0200(8) 0.0473(11) -0.0053(7) -0.0023(8) 0.0080(7)
C21 0.0378(10) 0.0273(9) 0.0406(10) -0.0028(8) -0.0076(8) 0.0151(8)
C22 0.0263(8) 0.0276(9) 0.0271(8) -0.0014(7) -0.0027(7) 0.0055(7)
C23 0.0199(7) 0.0188(7) 0.0253(8) -0.0028(6) 0.0021(6) 0.0000(6)
C24 0.0276(8) 0.0259(8) 0.0244(8) -0.0090(7) -0.0018(6) 0.0031(6)
C25 0.0383(10) 0.0394(10) 0.0249(9) -0.0147(8) -0.0057(7) 0.0040(7)
C26 0.0400(10) 0.0435(11) 0.0249(9) -0.0193(9) 0.0002(8) -0.0062(8)
C27 0.0299(9) 0.0316(9) 0.0298(9) -0.0116(7) 0.0060(7) -0.0080(7)
C28 0.0377(10) 0.0332(10) 0.0429(11) -0.0138(8) 0.0082(8) -0.0164(8)
C29 0.0400(11) 0.0235(9) 0.0568(13) -0.0070(8) 0.0097(9) -0.0124(9)
C30 0.0324(10) 0.0221(9) 0.0485(11) -0.0015(7) 0.0059(8) -0.0030(8)
C31 0.0236(8) 0.0209(8) 0.0332(9) -0.0016(6) 0.0056(7) -0.0036(7)
C32 0.0243(8) 0.0215(8) 0.0264(8) -0.0061(6) 0.0055(6) -0.0041(6)
C33 0.0232(8) 0.0204(8) 0.0313(9) 0.0009(6) 0.0021(7) 0.0026(6)
C34 0.0293(9) 0.0255(9) 0.0432(11) 0.0059(7) -0.0000(8) 0.0004(7)
C35 0.0231(9) 0.0373(10) 0.0471(11) 0.0077(7) -0.0035(8) 0.0056(8)
C36 0.0225(8) 0.0389(10) 0.0390(10) -0.0003(7) -0.0080(7) 0.0044(8)
C37 0.0208(8) 0.0276(8) 0.0286(8) -0.0021(6) -0.0041(6) 0.0046(7)
C38 0.0256(8) 0.0272(8) 0.0282(8) -0.0043(7) -0.0102(7) 0.0025(7)
C39 0.0297(9) 0.0375(10) 0.0397(10) -0.0084(8) -0.0108(8) 0.0025(8)
C40 0.0433(11) 0.0353(10) 0.0457(11) -0.0135(9) -0.0208(9) 0.0008(8)
C41 0.0491(12) 0.0308(9) 0.0383(10) -0.0050(8) -0.0209(9) -0.0046(8)
C42 0.0367(10) 0.0277(9) 0.0291(9) -0.0000(7) -0.0135(7) -0.0027(7)
C43 0.0284(8) 0.0219(8) 0.0256(8) -0.0010(6) -0.0101(7) 0.0023(6)
C44 0.0422(11) 0.0381(10) 0.0305(9) 0.0054(8) -0.0108(8) -0.0104(8)
C45 0.0332(10) 0.0401(10) 0.0295(9) 0.0035(8) -0.0013(7) -0.0061(8)
C46 0.0260(8) 0.0278(8) 0.0259(8) -0.0002(7) -0.0032(7) -0.0008(7)
S1 0.0349(2) 0.0364(2) 0.0423(3) -0.00616(19) -0.0027(2) -0.0003(2)
F1 0.0991(16) 0.1026(16) 0.133(2) 0.0619(14) 0.0475(15) 0.0385(15)
F2 0.218(4) 0.0594(14) 0.247(4) -0.0432(18) 0.036(3) -0.071(2)
F3 0.137(2) 0.1112(18) 0.121(2) 0.0351(16) 0.0590(17) 0.0765(16)
O1 0.0637(12) 0.1132(18) 0.0465(10) -0.0197(12) -0.0026(9) 0.0251(11)
O2 0.0469(10) 0.0754(13) 0.0974(16) -0.0043(9) -0.0139(10) -0.0424(12)
O3 0.0361(8) 0.0697(11) 0.0662(11) -0.0100(8) -0.0060(8) -0.0122(9)
C50 0.090(2) 0.0498(16) 0.087(2) 0.0081(15) 0.0395(19) 0.0068(15)
S2 0.0352(2) 0.0271(2) 0.0357(2) 0.00368(17) -0.01188(18) -0.00495(17)
F4 0.0398(7) 0.0677(9) 0.0763(10) -0.0112(7) 0.0030(7) -0.0037(8)
F5 0.0815(10) 0.0572(8) 0.0334(7) 0.0165(7) -0.0106(6) -0.0073(6)
F6 0.0652(9) 0.0306(6) 0.0522(8) 0.0133(6) -0.0078(6) 0.0019(5)
O4 0.0380(9) 0.0623(11) 0.0896(14) -0.0061(8) -0.0119(9) -0.0303(10)
O5 0.0489(9) 0.0568(9) 0.0373(8) 0.0132(7) -0.0157(7) -0.0093(7)
O6 0.0886(14) 0.0290(8) 0.0545(10) 0.0139(8) -0.0183(9) 0.0010(7)
C51 0.0415(11) 0.0318(10) 0.0369(10) 0.0016(8) -0.0058(8) 0.0013(8)
S3 0.0274(2) 0.0222(2) 0.0397(2) -0.00246(16) -0.00931(17) -0.00236(17)
F7 0.0496(8) 0.0710(10) 0.0856(11) -0.0028(7) -0.0387(8) 0.0003(8)
F8 0.1082(15) 0.0656(10) 0.0665(10) 0.0034(9) -0.0365(10) -0.0294(8)
F9 0.1052(15) 0.0881(12) 0.0573(10) -0.0293(11) -0.0299(10) 0.0316(9)
O7 0.0389(8) 0.0347(7) 0.0429(8) -0.0095(6) -0.0073(6) 0.0017(6)
O8 0.0513(9) 0.0257(7) 0.0724(11) 0.0019(6) -0.0227(8) -0.0128(7)
O9 0.0292(7) 0.0447(8) 0.0626(10) -0.0030(6) -0.0065(7) 0.0001(7)
C52 0.0524(13) 0.0423(12) 0.0453(12) -0.0057(10) -0.0170(10) 0.0011(9)
N55 0.131(4) 0.300(7) 0.093(3) -0.108(4) -0.076(3) 0.079(4)
C53 0.071(2) 0.146(4) 0.0564(18) -0.037(2) -0.0193(16) 0.023(2)
C54 0.0574(17) 0.111(3) 0.0608(18) -0.0264(17) -0.0252(14) 0.0270(17)

loop_
_atom_type_symbol
_atom_type_scat_dispersion_real
_atom_type_scat_dispersion_imag
_atom_type_scat_Cromer_Mann_a1
_atom_type_scat_Cromer_Mann_a2
_atom_type_scat_Cromer_Mann_a3
_atom_type_scat_Cromer_Mann_a4
_atom_type_scat_Cromer_Mann_b1
_atom_type_scat_Cromer_Mann_b2
_atom_type_scat_Cromer_Mann_b3
_atom_type_scat_Cromer_Mann_b4
_atom_type_scat_Cromer_Mann_c
_atom_type_scat_source
_atom_type_scat_dispersion_source
C 0.01920 0.00962 2.31000 1.02000 1.58860 0.86500 20.84390 10.20750 0.56870 51.65120 0.215599998832 'International Tables Volume C Table 6.1.1.4 (pp. 500-502)' 'Henke, Gullikson and Davis, At. Data and Nucl. Data Tables, 1993, 54, 2'
F 0.07537 0.05506 3.53920 2.64120 1.51700 1.02430 10.28250 4.29440 0.26150 26.14760 0.277599990368 'International Tables Volume C Table 6.1.1.4 (pp. 500-502)' 'Henke, Gullikson and Davis, At. Data and Nucl. Data Tables, 1993, 54, 2'
H 0.00000 0.00000 0.49300 0.32291 0.14019 0.04081 10.51090 26.12570 3.14236 57.79970 0.0030380000826 'International Tables Volume C Table 6.1.1.4 (pp. 500-502)' 'Henke, Gullikson and Davis, At. Data and Nucl. Data Tables, 1993, 54, 2'
O 0.05239 0.03377 3.04850 2.28680 1.54630 0.86700 13.27710 5.70110 0.32390 32.90890 0.250800013542 'International Tables Volume C Table 6.1.1.4 (pp. 500-502)' 'Henke, Gullikson and Davis, At. Data and Nucl. Data Tables, 1993, 54, 2'
N 0.03256 0.01839 12.21260 3.13220 2.01250 1.16630 0.00570 9.89330 28.99750 0.58260 -11.5290002823 'International Tables Volume C Table 6.1.1.4 (pp. 500-502)' 'Henke, Gullikson and Davis, At. Data and Nucl. Data Tables, 1993, 54, 2'
S 0.33537 0.55136 6.90530 5.20340 1.43790 1.58630 1.46790 22.21510 0.25360 56.17200 0.866900026798 'International Tables Volume C Table 6.1.1.4 (pp. 500-502)' 'Henke, Gullikson and Davis, At. Data and Nucl. Data Tables, 1993, 54, 2'
Cr -0.16063 2.44274 10.64060 7.35370 3.32400 1.49220 6.10380 0.39200 20.26260 98.73990 1.18320000172 'International Tables Volume C Table 6.1.1.4 (pp. 500-502)' 'Henke, Gullikson and Davis, At. Data and Nucl. Data Tables, 1993, 54, 2'

loop_
_exptl_crystal_face_index_h
_exptl_crystal_face_index_k
_exptl_crystal_face_index_l
_exptl_crystal_face_perp_dist
0 1 0 0.1533
-1 0 0 0.1161
1 0 0 0.1161
0 -1 0 0.1593
0 0 -1 0.0328
0 0 1 0.0328

loop_
_geom_angle_atom_site_label_1
_geom_angle_atom_site_label_2
_geom_angle_atom_site_label_3
_geom_angle
N2 Cr1 N1 87.48(5)
N3 Cr1 N1 174.59(5)
N3 Cr1 N2 87.12(5)
N4 Cr1 N1 88.03(5)
N4 Cr1 N2 92.48(6)
N4 Cr1 N3 91.90(5)
N5 Cr1 N1 92.67(5)
N5 Cr1 N2 179.83(5)
N5 Cr1 N3 92.73(5)
N5 Cr1 N4 87.45(6)
N6 Cr1 N1 92.38(5)
N6 Cr1 N2 92.55(6)
N6 Cr1 N3 88.17(6)
N6 Cr1 N4 174.97(6)
N6 Cr1 N5 87.52(6)
C1 N1 Cr1 120.02(11)
C9 N1 Cr1 117.49(11)
C9 N1 C1 119.29(14)
C10 N2 Cr1 119.55(11)
C14 N2 Cr1 120.75(10)
C14 N2 C10 119.64(14)
C22 N3 Cr1 119.21(12)
C23 N3 Cr1 118.39(11)
C23 N3 C22 119.54(14)
C24 N4 Cr1 119.80(11)
C32 N4 Cr1 117.12(11)
C32 N4 C24 119.19(15)
C33 N5 Cr1 120.17(12)
C37 N5 Cr1 120.08(11)
C37 N5 C33 119.70(15)
C43 N6 Cr1 116.99(11)
C46 N6 Cr1 120.75(12)
C46 N6 C43 118.90(15)
H1 C1 N1 118.68(9)
C2 C1 N1 122.64(16)
C2 C1 H1 118.68(11)
H2 C2 C1 120.57(11)
C3 C2 C1 118.86(17)
C3 C2 H2 120.57(10)
H3 C3 C2 120.07(11)
C4 C3 C2 119.86(16)
C4 C3 H3 120.07(10)
C5 C4 C3 122.68(16)
C9 C4 C3 117.99(16)
C9 C4 C5 119.31(16)
H5 C5 C4 120.07(10)
C6 C5 C4 119.87(16)
C6 C5 H5 120.07(10)
H6 C6 C5 119.93(11)
C7 C6 C5 120.15(17)
C7 C6 H6 119.93(11)
H7 C7 C6 119.08(11)
C8 C7 C6 121.84(17)
C8 C7 H7 119.08(10)
C9 C8 C7 117.89(15)
C10 C8 C7 119.34(15)
C10 C8 C9 122.02(15)
C4 C9 N1 120.21(15)
C8 C9 N1 120.18(14)
C8 C9 C4 119.60(15)
C8 C10 N2 121.74(14)
C11 C10 N2 120.76(15)
C11 C10 C8 117.33(14)
H11 C11 C10 120.15(10)
C12 C11 C10 119.69(16)
C12 C11 H11 120.15(10)
H12 C12 C11 120.24(10)
C13 C12 C11 119.51(16)
C13 C12 H12 120.24(10)
H13 C13 C12 120.11(10)
C14 C13 C12 119.77(16)
C14 C13 H13 120.11(10)
C13 C14 N2 120.59(15)
C15 C14 N2 121.63(14)
C15 C14 C13 117.70(15)
C16 C15 C14 118.49(15)
C23 C15 C14 123.16(15)
C23 C15 C16 117.77(15)
H16 C16 C15 119.01(10)
C17 C16 C15 121.98(17)
C17 C16 H16 119.01(11)
H17 C17 C16 119.85(11)
C18 C17 C16 120.31(17)
C18 C17 H17 119.85(10)
H18 C18 C17 120.05(10)
C19 C18 C17 119.91(16)
C19 C18 H18 120.05(10)
C20 C19 C18 122.16(16)
C23 C19 C18 119.80(16)
C23 C19 C20 118.04(17)
H20 C20 C19 119.96(11)
C21 C20 C19 120.08(16)
C21 C20 H20 119.96(11)
H21 C21 C20 120.54(11)
C22 C21 C20 118.93(17)
C22 C21 H21 120.54(11)
C21 C22 N3 122.65(17)
H22 C22 N3 118.68(10)
H22 C22 C21 118.68(11)
C15 C23 N3 120.93(14)
C19 C23 N3 119.83(15)
C19 C23 C15 119.25(15)
H24 C24 N4 118.54(9)
C25 C24 N4 122.91(17)
C25 C24 H24 118.54(11)
H25 C25 C24 120.59(11)
C26 C25 C24 118.83(18)
C26 C25 H25 120.59(12)
H26 C26 C25 120.11(12)
C27 C26 C25 119.77(17)
C27 C26 H26 120.11(11)
C28 C27 C26 122.36(18)
C32 C27 C26 118.52(17)
C32 C27 C28 119.11(19)
H28 C28 C27 119.87(13)
C29 C28 C27 120.27(19)
C29 C28 H28 119.87(11)
H29 C29 C28 120.04(11)
C30 C29 C28 119.92(18)
C30 C29 H29 120.04(12)
H30 C30 C29 118.76(12)
C31 C30 C29 122.5(2)
C31 C30 H30 118.76(13)
C32 C31 C30 117.43(17)
C33 C31 C30 118.59(17)
C33 C31 C32 123.59(15)
C27 C32 N4 119.61(16)
C31 C32 N4 120.40(15)
C31 C32 C27 119.97(16)
C31 C33 N5 121.78(15)
C34 C33 N5 120.31(17)
C34 C33 C31 117.91(16)
H34 C34 C33 119.93(11)
C35 C34 C33 120.14(18)
C35 C34 H34 119.93(11)
H35 C35 C34 120.26(11)
C36 C35 C34 119.49(17)
C36 C35 H35 120.26(11)
H36 C36 C35 120.29(11)
C37 C36 C35 119.42(18)
C37 C36 H36 120.29(11)
C36 C37 N5 120.88(17)
C38 C37 N5 121.62(15)
C38 C37 C36 117.38(16)
C39 C38 C37 118.99(17)
C43 C38 C37 122.72(15)
C43 C38 C39 117.62(17)
H39 C39 C38 118.88(12)
C40 C39 C38 122.24(19)
C40 C39 H39 118.88(12)
H40 C40 C39 120.00(12)
C41 C40 C39 120.00(18)
C41 C40 H40 120.00(11)
H41 C41 C40 120.16(11)
C42 C41 C40 119.68(18)
C42 C41 H41 120.16(12)
C43 C42 C41 119.65(18)
C44 C42 C41 122.30(18)
C44 C42 C43 118.05(17)
C38 C43 N6 120.20(15)
C42 C43 N6 120.15(16)
C42 C43 C38 119.65(16)
H44 C44 C42 120.07(11)
C45 C44 C42 119.86(17)
C45 C44 H44 120.07(12)
H45 C45 C44 120.70(12)
C46 C45 C44 118.61(18)
C46 C45 H45 120.70(11)
C45 C46 N6 122.87(17)
H46 C46 N6 118.56(10)
H46 C46 C45 118.56(11)
O2 S1 O1 115.06(14)
O3 S1 O1 115.81(12)
O3 S1 O2 114.19(11)
C50 S1 O1 102.81(15)
C50 S1 O2 102.05(18)
C50 S1 O3 104.42(15)
F1 C50 S1 110.7(2)
F2 C50 S1 111.0(3)
F2 C50 F1 108.8(3)
F3 C50 S1 111.1(2)
F3 C50 F1 107.2(4)
F3 C50 F2 108.0(3)
O5 S2 O4 114.10(12)
O6 S2 O4 114.74(13)
O6 S2 O5 115.26(11)
C51 S2 O4 103.80(10)
C51 S2 O5 103.59(9)
C51 S2 O6 103.20(11)
F4 C51 S2 111.14(15)
F5 C51 S2 111.72(15)
F5 C51 F4 108.09(18)
F6 C51 S2 111.33(14)
F6 C51 F4 106.93(18)
F6 C51 F5 107.40(17)
O8 S3 O7 115.06(10)
O9 S3 O7 113.96(9)
O9 S3 O8 114.85(10)
C52 S3 O7 103.22(10)
C52 S3 O8 103.61(10)
C52 S3 O9 104.07(11)
F7 C52 S3 110.65(17)
F8 C52 S3 111.93(17)
F8 C52 F7 107.6(2)
F9 C52 S3 111.37(17)
F9 C52 F7 107.4(2)
F9 C52 F8 107.7(2)
H53b C53 H53a 109.5
H53c C53 H53a 109.5
H53c C53 H53b 109.5
C54 C53 H53a 109.5
C54 C53 H53b 109.5
C54 C53 H53c 109.5
C53 C54 N55 178.7(6)

loop_
_geom_bond_atom_site_label_1
_geom_bond_atom_site_label_2
_geom_bond_distance
Cr1 N1 2.0619(13)
Cr1 N2 2.0462(14)
Cr1 N3 2.0650(13)
Cr1 N4 2.0687(14)
Cr1 N5 2.0506(14)
Cr1 N6 2.0660(14)
N1 C1 1.327(2)
N1 C9 1.373(2)
N2 C10 1.364(2)
N2 C14 1.360(2)
N3 C22 1.328(2)
N3 C23 1.371(2)
N4 C24 1.330(2)
N4 C32 1.382(2)
N5 C33 1.364(2)
N5 C37 1.360(2)
N6 C43 1.376(2)
N6 C46 1.331(2)
C1 H1 0.9500
C1 C2 1.401(2)
C2 H2 0.9500
C2 C3 1.367(3)
C3 H3 0.9500
C3 C4 1.408(3)
C4 C5 1.420(3)
C4 C9 1.419(2)
C5 H5 0.9500
C5 C6 1.363(3)
C6 H6 0.9500
C6 C7 1.408(3)
C7 H7 0.9500
C7 C8 1.385(2)
C8 C9 1.420(2)
C8 C10 1.485(2)
C10 C11 1.389(2)
C11 H11 0.9500
C11 C12 1.377(3)
C12 H12 0.9500
C12 C13 1.377(3)
C13 H13 0.9500
C13 C14 1.392(2)
C14 C15 1.490(2)
C15 C16 1.386(2)
C15 C23 1.422(2)
C16 H16 0.9500
C16 C17 1.409(3)
C17 H17 0.9500
C17 C18 1.355(3)
C18 H18 0.9500
C18 C19 1.413(3)
C19 C20 1.407(3)
C19 C23 1.424(2)
C20 H20 0.9500
C20 C21 1.361(3)
C21 H21 0.9500
C21 C22 1.398(3)
C22 H22 0.9500
C24 H24 0.9500
C24 C25 1.399(3)
C25 H25 0.9500
C25 C26 1.368(3)
C26 H26 0.9500
C26 C27 1.407(3)
C27 C28 1.422(3)
C27 C32 1.422(3)
C28 H28 0.9500
C28 C29 1.362(3)
C29 H29 0.9500
C29 C30 1.403(3)
C30 H30 0.9500
C30 C31 1.390(2)
C31 C32 1.421(3)
C31 C33 1.482(3)
C33 C34 1.392(3)
C34 H34 0.9500
C34 C35 1.373(3)
C35 H35 0.9500
C35 C36 1.380(3)
C36 H36 0.9500
C36 C37 1.393(2)
C37 C38 1.481(3)
C38 C39 1.387(3)
C38 C43 1.420(3)
C39 H39 0.9500
C39 C40 1.406(3)
C40 H40 0.9500
C40 C41 1.364(3)
C41 H41 0.9500
C41 C42 1.420(3)
C42 C43 1.415(3)
C42 C44 1.410(3)
C44 H44 0.9500
C44 C45 1.367(3)
C45 H45 0.9500
C45 C46 1.400(3)
C46 H46 0.9500
S1 O1 1.422(2)
S1 O2 1.432(2)
S1 O3 1.4341(17)
S1 C50 1.796(3)
F1 C50 1.329(5)
F2 C50 1.309(6)
F3 C50 1.320(4)
S2 O4 1.4360(17)
S2 O5 1.4351(16)
S2 O6 1.4283(17)
S2 C51 1.823(2)
F4 C51 1.323(3)
F5 C51 1.328(3)
F6 C51 1.335(2)
S3 O7 1.4386(15)
S3 O8 1.4385(15)
S3 O9 1.4378(15)
S3 C52 1.819(2)
F7 C52 1.343(3)
F8 C52 1.315(3)
F9 C52 1.328(3)
N55 C54 1.102(4)
C53 H53a 0.9800
C53 H53b 0.9800
C53 H53c 0.9800
C53 C54 1.407(4)
